data_4331740
loop_
_publ_author_name
'Luobeznova, Inna'
'Raizman, Marina'
'Goldberg, Israel'
'Gross, Zeev'

_publ_section_title
;
 Synthesis and Full Characterization of Molybdenum and Antimony Corroles
 and Utilization of the Latter Complexes as Very Efficient Catalysts for
 Highly Selective Aerobic Oxygenation Reactions
;
_journal_issue 1
_journal_name_full 'Inorganic Chemistry'
_journal_page_first 386
_journal_page_last 394
_journal_paper_doi 10.1021/ic051483g
_journal_volume 45
_journal_year 2006
_chemical_formula_moiety 'C37 H8 F17 N4 Sb, C4 H8 O'
_chemical_formula_sum 'C41 H16 F17 N4 O Sb'
_chemical_formula_weight 1025.33
_chemical_name_systematic
; 
 ? 
;
_space_group_IT_number 14
_symmetry_cell_setting monoclinic
_symmetry_space_group_name_Hall '-P 2ybc'
_symmetry_space_group_name_H-M 'P 1 21/c 1'
_atom_sites_solution_hydrogens geom
_atom_sites_solution_primary direct
_atom_sites_solution_secondary difmap
_audit_creation_method SHELXL-97
_cell_angle_alpha 90.00
_cell_angle_beta 112.1721(5)
_cell_angle_gamma 90.00
_cell_formula_units_Z 4
_cell_length_a 18.10250(11)
_cell_length_b 15.6779(2)
_cell_length_c 13.9353(2)
_cell_measurement_reflns_used 7729
_cell_measurement_temperature 110(2)
_cell_measurement_theta_max 27.87
_cell_measurement_theta_min 2.05
_cell_volume 3662.51(7)
_computing_cell_refinement Denzo
_computing_data_collection 'Collect, Nonius B.V.'
_computing_data_reduction Denzo
_computing_structure_refinement 'SHELXL-97 (Sheldrick, 1997)'
_computing_structure_solution DIRDIF-96
_diffrn_ambient_temperature 110(2)
_diffrn_detector_area_resol_mean '56 microns'
_diffrn_measured_fraction_theta_full 0.996
_diffrn_measured_fraction_theta_max 0.996
_diffrn_measurement_device_type 'Nonius KappaCCD'
_diffrn_measurement_method '1 deg. Phi scans'
_diffrn_radiation_monochromator graphite
_diffrn_radiation_source 'fine-focus sealed tube'
_diffrn_radiation_type MoK\a
_diffrn_radiation_wavelength 0.71073
_diffrn_reflns_av_R_equivalents 0.0250
_diffrn_reflns_av_sigmaI/netI 0.0325
_diffrn_reflns_limit_h_max 22
_diffrn_reflns_limit_h_min -23
_diffrn_reflns_limit_k_max 0
_diffrn_reflns_limit_k_min -20
_diffrn_reflns_limit_l_max 18
_diffrn_reflns_limit_l_min 0
_diffrn_reflns_number 27544
_diffrn_reflns_theta_full 27.87
_diffrn_reflns_theta_max 27.87
_diffrn_reflns_theta_min 2.05
_exptl_absorpt_coefficient_mu 0.883
_exptl_absorpt_correction_T_max 0.8094
_exptl_absorpt_correction_T_min 0.7775
_exptl_absorpt_correction_type multi-scan
_exptl_absorpt_process_details 'Blessing (1995)'
_exptl_crystal_colour red
_exptl_crystal_density_diffrn 1.859
_exptl_crystal_density_method 'not measured'
_exptl_crystal_description prism
_exptl_crystal_F_000 2008
_exptl_crystal_size_max 0.30
_exptl_crystal_size_mid 0.25
_exptl_crystal_size_min 0.25
_refine_diff_density_max 1.154
_refine_diff_density_min -1.241
_refine_diff_density_rms 0.100
_refine_ls_extinction_method none
_refine_ls_goodness_of_fit_ref 1.075
_refine_ls_hydrogen_treatment constr
_refine_ls_matrix_type full
_refine_ls_number_parameters 577
_refine_ls_number_reflns 8700
_refine_ls_number_restraints 0
_refine_ls_restrained_S_all 1.075
_refine_ls_R_factor_all 0.0431
_refine_ls_R_factor_gt 0.0353
_refine_ls_shift/su_max 0.014
_refine_ls_shift/su_mean 0.000
_refine_ls_structure_factor_coef Fsqd
_refine_ls_weighting_details 'calc w=1/[\s^2^(Fo^2^)+(0.0531P)^2^+2.9731P] where P=(Fo^2^+2Fc^2^)/3'
_refine_ls_weighting_scheme calc
_refine_ls_wR_factor_gt 0.0896
_refine_ls_wR_factor_ref 0.0952
_reflns_number_gt 7504
_reflns_number_total 8700
_reflns_threshold_expression >2sigma(I)
_cod_data_source_file ic051483gsup2.cif
_cod_data_source_block Compound-2c
_cod_original_cell_volume 3662.52(7)
_cod_original_sg_symbol_H-M 'P 21/c'
_cod_database_code 4331740

loop_
_symmetry_equiv_pos_as_xyz
'x, y, z'
'-x, y+1/2, -z+1/2'
'-x, -y, -z'
'x, -y-1/2, z-1/2'

loop_
_atom_site_label
_atom_site_type_symbol
_atom_site_fract_x
_atom_site_fract_y
_atom_site_fract_z
_atom_site_U_iso_or_equiv
_atom_site_adp_type
_atom_site_occupancy
_atom_site_symmetry_multiplicity
_atom_site_calc_flag
_atom_site_refinement_flags
Sb Sb 0.169051(8) 0.095007(9) -0.008849(11) 0.01469(6) Uani 1 1 d .
F1 F 0.09456(8) 0.03668(9) -0.12931(11) 0.0208(3) Uani 1 1 d .
F2 F 0.24723(8) 0.15112(9) 0.10941(11) 0.0221(3) Uani 1 1 d .
F3 F 0.14801(9) 0.44120(9) -0.02465(11) 0.0239(3) Uani 1 1 d .
F4 F 0.07794(10) 0.59179(8) -0.07665(13) 0.0274(3) Uani 1 1 d .
F5 F -0.08310(10) 0.60369(9) -0.17198(13) 0.0284(3) Uani 1 1 d .
F6 F -0.17283(9) 0.45819(10) -0.22368(13) 0.0321(4) Uani 1 1 d .
F7 F -0.10294(9) 0.30571(10) -0.18240(13) 0.0302(3) Uani 1 1 d .
F8 F 0.22457(9) 0.15358(10) -0.35799(11) 0.0264(3) Uani 1 1 d .
F9 F 0.31711(10) 0.17975(12) -0.46717(12) 0.0377(4) Uani 1 1 d .
F10 F 0.47819(11) 0.18872(14) -0.36842(15) 0.0468(5) Uani 1 1 d .
F11 F 0.54513(9) 0.17022(14) -0.15971(15) 0.0450(5) Uani 1 1 d .
F12 F 0.45382(9) 0.14722(11) -0.04870(12) 0.0323(4) Uani 1 1 d .
F13 F 0.20463(10) -0.23429(11) -0.08014(13) 0.0358(4) Uani 1 1 d .
F14 F 0.25409(13) -0.39683(10) -0.03580(17) 0.0456(5) Uani 1 1 d .
F15 F 0.34132(12) -0.44372(10) 0.16261(17) 0.0458(5) Uani 1 1 d .
F16 F 0.38433(11) -0.32378(11) 0.31629(14) 0.0403(4) Uani 1 1 d .
F17 F 0.33393(9) -0.16282(10) 0.27375(12) 0.0285(3) Uani 1 1 d .
C1 C 0.04897(14) 0.10106(14) 0.07912(19) 0.0174(5) Uani 1 1 d .
C2 C -0.01272(14) 0.15211(15) 0.08824(18) 0.0189(5) Uani 1 1 d .
H2 H -0.0454 0.1375 0.1254 0.023 Uiso 1 1 calc R
C3 C -0.01697(14) 0.22705(15) 0.03358(18) 0.0186(5) Uani 1 1 d .
H3 H -0.0532 0.2726 0.0270 0.022 Uiso 1 1 calc R
C4 C 0.04234(13) 0.22453(14) -0.01137(18) 0.0167(4) Uani 1 1 d .
C5 C 0.06578(14) 0.28095(15) -0.07472(18) 0.0180(4) Uani 1 1 d .
C6 C 0.12618(14) 0.26495(14) -0.11406(18) 0.0172(4) Uani 1 1 d .
C7 C 0.15271(15) 0.31751(15) -0.17927(18) 0.0196(5) Uani 1 1 d .
H7 H 0.1316 0.3720 -0.2055 0.023 Uiso 1 1 calc R
C8 C 0.21299(14) 0.27713(15) -0.19785(18) 0.0184(5) Uani 1 1 d .
H8 H 0.2404 0.2986 -0.2389 0.022 Uiso 1 1 calc R
C9 C 0.22769(14) 0.19659(14) -0.14460(17) 0.0166(4) Uani 1 1 d .
C10 C 0.28393(13) 0.13294(15) -0.13966(17) 0.0169(4) Uani 1 1 d .
C11 C 0.29603(13) 0.05331(15) -0.08657(17) 0.0167(4) Uani 1 1 d .
C12 C 0.34646(14) -0.01635(15) -0.08753(19) 0.0201(5) Uani 1 1 d .
H12 H 0.3828 -0.0171 -0.1220 0.024 Uiso 1 1 calc R
C13 C 0.33374(15) -0.08221(15) -0.03035(19) 0.0195(5) Uani 1 1 d .
H13 H 0.3596 -0.1361 -0.0192 0.023 Uiso 1 1 calc R
C14 C 0.27503(14) -0.05616(14) 0.00965(18) 0.0176(4) Uani 1 1 d .
C15 C 0.24187(14) -0.10241(14) 0.07111(19) 0.0175(5) Uani 1 1 d .
C16 C 0.18371(14) -0.07226(15) 0.10811(18) 0.0171(4) Uani 1 1 d .
C17 C 0.14288(14) -0.10936(15) 0.16757(19) 0.0186(5) Uani 1 1 d .
H17 H 0.1534 -0.1639 0.1995 0.022 Uiso 1 1 calc R
C18 C 0.08520(14) -0.05258(15) 0.17097(18) 0.0191(5) Uani 1 1 d .
H18 H 0.0493 -0.0616 0.2052 0.023 Uiso 1 1 calc R
C19 C 0.08916(13) 0.02134(15) 0.11430(18) 0.0167(4) Uani 1 1 d .
N21 N 0.07965(12) 0.14760(12) 0.01869(16) 0.0178(4) Uani 1 1 d .
N22 N 0.17357(12) 0.19194(12) -0.09651(15) 0.0174(4) Uani 1 1 d .
N23 N 0.25521(12) 0.02726(12) -0.02585(15) 0.0174(4) Uani 1 1 d .
N24 N 0.15079(12) 0.00698(12) 0.08160(16) 0.0189(4) Uani 1 1 d .
C25 C 0.02623(14) 0.36573(15) -0.10069(18) 0.0186(5) Uani 1 1 d .
C26 C 0.06887(14) 0.44185(15) -0.07601(18) 0.0194(5) Uani 1 1 d .
C27 C 0.03301(16) 0.52069(15) -0.10116(19) 0.0206(5) Uani 1 1 d .
C28 C -0.04869(16) 0.52734(15) -0.15011(19) 0.0221(5) Uani 1 1 d .
C29 C -0.09374(15) 0.45373(17) -0.17547(19) 0.0228(5) Uani 1 1 d .
C30 C -0.05643(15) 0.37495(16) -0.15202(19) 0.0213(5) Uani 1 1 d .
C31 C 0.33538(14) 0.14897(15) -0.19982(18) 0.0179(4) Uani 1 1 d .
C32 C 0.41781(15) 0.15402(17) -0.15226(19) 0.0233(5) Uani 1 1 d .
C33 C 0.46570(15) 0.16616(19) -0.2082(2) 0.0304(6) Uani 1 1 d .
C34 C 0.43198(17) 0.17575(19) -0.3140(2) 0.0315(6) Uani 1 1 d .
C35 C 0.35029(17) 0.17147(18) -0.3643(2) 0.0271(5) Uani 1 1 d .
C36 C 0.30315(14) 0.15807(16) -0.30694(19) 0.0205(5) Uani 1 1 d .
C37 C 0.26807(14) -0.19256(15) 0.0956(2) 0.0197(5) Uani 1 1 d .
C38 C 0.24883(16) -0.25486(17) 0.0187(2) 0.0262(5) Uani 1 1 d .
C39 C 0.27315(17) -0.33927(17) 0.0403(2) 0.0316(6) Uani 1 1 d .
C40 C 0.31775(17) -0.36260(16) 0.1412(3) 0.0328(7) Uani 1 1 d .
C41 C 0.33794(16) -0.30263(17) 0.2188(2) 0.0291(6) Uani 1 1 d .
C42 C 0.31257(15) -0.21911(16) 0.1957(2) 0.0229(5) Uani 1 1 d .
O43 O 0.50116(15) 0.14598(16) 0.3003(2) 0.0509(6) Uani 1 1 d .
C44 C 0.4975(3) 0.1238(3) 0.3975(4) 0.0659(11) Uani 1 1 d .
H44A H 0.5015 0.1756 0.4397 0.079 Uiso 1 1 calc R
H44B H 0.5422 0.0852 0.4361 0.079 Uiso 1 1 calc R
C45 C 0.4493(3) 0.0902(3) 0.2216(4) 0.0650(12) Uani 1 1 d .
H45A H 0.4805 0.0550 0.1914 0.078 Uiso 1 1 calc R
H45B H 0.4096 0.1236 0.1654 0.078 Uiso 1 1 calc R
C46 C 0.4087(3) 0.0348(3) 0.2742(5) 0.0909(19) Uani 1 1 d .
H46A H 0.4327 -0.0229 0.2873 0.109 Uiso 1 1 calc R
H46B H 0.3510 0.0296 0.2318 0.109 Uiso 1 1 calc R
C47 C 0.4223(4) 0.0816(5) 0.3772(6) 0.108(2) Uani 1 1 d .
H47A H 0.3793 0.1233 0.3691 0.130 Uiso 1 1 calc R
H47B H 0.4258 0.0410 0.4331 0.130 Uiso 1 1 calc R

loop_
_atom_site_aniso_label
_atom_site_aniso_U_11
_atom_site_aniso_U_22
_atom_site_aniso_U_33
_atom_site_aniso_U_23
_atom_site_aniso_U_13
_atom_site_aniso_U_12
Sb 0.01647(9) 0.01292(9) 0.01683(9) 0.00152(5) 0.00872(7) 0.00188(5)
F1 0.0201(7) 0.0205(7) 0.0226(7) -0.0024(6) 0.0090(6) -0.0020(6)
F2 0.0239(7) 0.0228(7) 0.0202(7) -0.0025(6) 0.0090(6) 0.0003(6)
F3 0.0206(7) 0.0189(7) 0.0277(7) 0.0000(6) 0.0041(6) 0.0003(6)
F4 0.0351(9) 0.0148(7) 0.0335(9) -0.0012(6) 0.0143(7) -0.0003(6)
F5 0.0342(9) 0.0197(7) 0.0322(8) 0.0060(6) 0.0137(7) 0.0132(6)
F6 0.0196(7) 0.0327(8) 0.0399(9) 0.0091(7) 0.0063(7) 0.0085(7)
F7 0.0237(8) 0.0220(7) 0.0377(9) 0.0036(7) 0.0036(7) -0.0024(6)
F8 0.0215(7) 0.0374(8) 0.0187(7) -0.0021(6) 0.0058(6) -0.0029(6)
F9 0.0410(9) 0.0565(11) 0.0201(8) 0.0086(8) 0.0167(7) 0.0096(8)
F10 0.0359(9) 0.0742(14) 0.0452(11) 0.0249(10) 0.0322(9) 0.0130(9)
F11 0.0165(7) 0.0726(13) 0.0463(11) 0.0284(10) 0.0124(7) 0.0049(8)
F12 0.0201(7) 0.0512(10) 0.0217(7) 0.0100(7) 0.0033(6) -0.0038(7)
F13 0.0367(9) 0.0311(9) 0.0312(9) -0.0067(7) 0.0031(7) 0.0049(7)
F14 0.0507(12) 0.0228(8) 0.0619(13) -0.0146(8) 0.0197(10) -0.0006(8)
F15 0.0549(12) 0.0147(8) 0.0745(14) 0.0120(8) 0.0319(11) 0.0101(8)
F16 0.0468(10) 0.0351(9) 0.0413(10) 0.0237(8) 0.0191(8) 0.0151(8)
F17 0.0337(8) 0.0269(8) 0.0253(8) 0.0053(6) 0.0118(7) 0.0037(7)
C1 0.0181(11) 0.0191(11) 0.0167(11) 0.0006(8) 0.0085(9) -0.0005(9)
C2 0.0188(11) 0.0209(11) 0.0181(11) -0.0012(9) 0.0082(9) 0.0005(9)
C3 0.0185(11) 0.0189(11) 0.0197(11) -0.0006(9) 0.0087(9) 0.0039(9)
C4 0.0169(10) 0.0153(10) 0.0179(10) -0.0004(9) 0.0065(9) 0.0031(9)
C5 0.0213(11) 0.0152(10) 0.0178(11) 0.0010(9) 0.0076(9) 0.0020(9)
C6 0.0190(11) 0.0143(10) 0.0167(10) 0.0008(8) 0.0050(9) 0.0015(9)
C7 0.0249(12) 0.0160(10) 0.0177(11) 0.0017(9) 0.0080(9) 0.0014(10)
C8 0.0208(11) 0.0186(11) 0.0155(10) -0.0002(9) 0.0066(9) -0.0030(9)
C9 0.0199(11) 0.0159(10) 0.0152(10) -0.0016(8) 0.0079(9) -0.0028(9)
C10 0.0159(10) 0.0184(11) 0.0153(10) -0.0009(9) 0.0046(8) -0.0019(9)
C11 0.0160(10) 0.0183(11) 0.0169(10) -0.0014(9) 0.0073(9) -0.0006(9)
C12 0.0193(11) 0.0203(11) 0.0233(12) -0.0001(9) 0.0110(9) 0.0017(10)
C13 0.0200(11) 0.0180(11) 0.0224(12) 0.0008(9) 0.0104(10) 0.0032(9)
C14 0.0163(10) 0.0156(11) 0.0212(11) 0.0015(9) 0.0076(9) 0.0017(9)
C15 0.0156(11) 0.0160(11) 0.0200(11) 0.0011(8) 0.0057(9) 0.0006(9)
C16 0.0185(11) 0.0131(10) 0.0206(11) 0.0026(9) 0.0084(9) 0.0005(9)
C17 0.0186(11) 0.0171(10) 0.0210(11) 0.0020(9) 0.0085(9) 0.0001(9)
C18 0.0209(11) 0.0213(11) 0.0182(11) 0.0012(9) 0.0107(9) -0.0008(10)
C19 0.0172(10) 0.0171(11) 0.0180(11) -0.0004(9) 0.0089(9) 0.0003(9)
N21 0.0202(9) 0.0153(9) 0.0214(10) 0.0025(8) 0.0119(8) 0.0023(8)
N22 0.0204(9) 0.0151(9) 0.0190(9) 0.0036(7) 0.0101(8) 0.0035(8)
N23 0.0190(9) 0.0143(9) 0.0212(10) 0.0022(8) 0.0103(8) 0.0023(8)
N24 0.0212(10) 0.0160(9) 0.0238(10) 0.0052(8) 0.0132(8) 0.0038(8)
C25 0.0231(11) 0.0162(11) 0.0181(11) 0.0016(9) 0.0094(9) 0.0027(9)
C26 0.0215(11) 0.0204(11) 0.0174(11) 0.0009(9) 0.0086(9) 0.0050(10)
C27 0.0295(13) 0.0150(10) 0.0210(11) -0.0001(9) 0.0139(10) 0.0002(10)
C28 0.0309(13) 0.0174(11) 0.0211(11) 0.0051(9) 0.0134(10) 0.0100(10)
C29 0.0204(11) 0.0273(13) 0.0215(12) 0.0064(10) 0.0086(9) 0.0068(10)
C30 0.0229(12) 0.0184(11) 0.0226(12) 0.0004(10) 0.0086(10) -0.0008(10)
C31 0.0195(11) 0.0159(10) 0.0205(11) 0.0018(9) 0.0103(9) -0.0003(9)
C32 0.0203(12) 0.0292(13) 0.0203(12) 0.0075(10) 0.0075(10) 0.0023(10)
C33 0.0165(11) 0.0409(16) 0.0357(15) 0.0147(12) 0.0119(11) 0.0048(11)
C34 0.0274(13) 0.0412(16) 0.0351(15) 0.0149(13) 0.0223(12) 0.0088(12)
C35 0.0326(14) 0.0338(14) 0.0189(12) 0.0062(11) 0.0143(11) 0.0050(12)
C36 0.0203(11) 0.0221(11) 0.0195(11) 0.0003(9) 0.0079(9) 0.0016(10)
C37 0.0177(11) 0.0156(11) 0.0299(13) 0.0038(9) 0.0138(10) 0.0026(9)
C38 0.0268(13) 0.0216(12) 0.0310(14) 0.0021(11) 0.0119(11) 0.0034(11)
C39 0.0312(14) 0.0182(12) 0.0490(17) -0.0054(12) 0.0190(13) -0.0020(11)
C40 0.0339(15) 0.0143(12) 0.0586(19) 0.0111(12) 0.0269(14) 0.0063(11)
C41 0.0269(13) 0.0258(13) 0.0393(15) 0.0137(12) 0.0179(12) 0.0044(11)
C42 0.0237(12) 0.0190(11) 0.0304(13) 0.0045(10) 0.0153(10) -0.0003(10)
O43 0.0476(14) 0.0495(14) 0.0562(15) -0.0030(12) 0.0204(12) -0.0121(12)
C44 0.079(3) 0.057(2) 0.068(3) 0.007(2) 0.034(2) -0.002(2)
C45 0.049(2) 0.066(3) 0.071(3) -0.014(2) 0.013(2) -0.013(2)
C46 0.068(3) 0.051(3) 0.122(5) 0.019(3) -0.001(3) -0.020(2)
C47 0.070(4) 0.151(6) 0.105(5) 0.029(4) 0.034(4) -0.025(4)

loop_
_atom_type_symbol
_atom_type_description
_atom_type_scat_dispersion_real
_atom_type_scat_dispersion_imag
_atom_type_scat_source
C C 0.0033 0.0016 'International Tables Vol C Tables 4.2.6.8 and 6.1.1.4'
H H 0.0000 0.0000 'International Tables Vol C Tables 4.2.6.8 and 6.1.1.4'
F F 0.0171 0.0103 'International Tables Vol C Tables 4.2.6.8 and 6.1.1.4'
N N 0.0061 0.0033 'International Tables Vol C Tables 4.2.6.8 and 6.1.1.4'
Sb Sb -0.5866 1.5461 'International Tables Vol C Tables 4.2.6.8 and 6.1.1.4'
O O 0.0106 0.0060 'International Tables Vol C Tables 4.2.6.8 and 6.1.1.4'

loop_
_geom_angle_atom_site_label_1
_geom_angle_atom_site_label_2
_geom_angle_atom_site_label_3
_geom_angle
F2 Sb F1 177.34(6)
F2 Sb N22 89.38(7)
F1 Sb N22 90.29(7)
F2 Sb N23 89.42(7)
F1 Sb N23 88.00(7)
N22 Sb N23 96.95(8)
F2 Sb N21 91.97(7)
F1 Sb N21 90.68(7)
N22 Sb N21 91.56(8)
N23 Sb N21 171.39(8)
F2 Sb N24 91.09(7)
F1 Sb N24 89.64(7)
N22 Sb N24 171.28(8)
N23 Sb N24 91.76(8)
N21 Sb N24 79.72(8)
N21 C1 C2 105.6(2)
N21 C1 C19 113.6(2)
C2 C1 C19 140.8(2)
C3 C2 C1 108.2(2)
C3 C2 H2 125.9
C1 C2 H2 125.9
C2 C3 C4 108.7(2)
C2 C3 H3 125.6
C4 C3 H3 125.6
N21 C4 C5 120.6(2)
N21 C4 C3 104.8(2)
C5 C4 C3 134.6(2)
C6 C5 C4 125.7(2)
C6 C5 C25 115.7(2)
C4 C5 C25 118.5(2)
N22 C6 C5 126.2(2)
N22 C6 C7 104.5(2)
C5 C6 C7 129.3(2)
C8 C7 C6 109.6(2)
C8 C7 H7 125.2
C6 C7 H7 125.2
C7 C8 C9 108.3(2)
C7 C8 H8 125.8
C9 C8 H8 125.8
N22 C9 C10 124.8(2)
N22 C9 C8 105.64(19)
C10 C9 C8 129.6(2)
C9 C10 C11 127.8(2)
C9 C10 C31 116.5(2)
C11 C10 C31 115.7(2)
N23 C11 C12 105.8(2)
N23 C11 C10 124.4(2)
C12 C11 C10 129.7(2)
C13 C12 C11 108.8(2)
C13 C12 H12 125.6
C11 C12 H12 125.6
C12 C13 C14 108.8(2)
C12 C13 H13 125.6
C14 C13 H13 125.6
N23 C14 C15 125.6(2)
N23 C14 C13 105.0(2)
C15 C14 C13 129.4(2)
C14 C15 C16 126.3(2)
C14 C15 C37 116.9(2)
C16 C15 C37 116.7(2)
N24 C16 C15 120.9(2)
N24 C16 C17 105.0(2)
C15 C16 C17 134.0(2)
C18 C17 C16 108.7(2)
C18 C17 H17 125.7
C16 C17 H17 125.7
C17 C18 C19 108.0(2)
C17 C18 H18 126.0
C19 C18 H18 126.0
N24 C19 C18 105.6(2)
N24 C19 C1 113.6(2)
C18 C19 C1 140.8(2)
C4 N21 C1 112.78(19)
C4 N21 Sb 130.78(16)
C1 N21 Sb 116.44(15)
C9 N22 C6 111.92(19)
C9 N22 Sb 122.96(15)
C6 N22 Sb 125.06(16)
C11 N23 C14 111.67(19)
C11 N23 Sb 123.03(15)
C14 N23 Sb 124.79(15)
C16 N24 C19 112.65(19)
C16 N24 Sb 130.18(16)
C19 N24 Sb 116.67(15)
C26 C25 C30 115.1(2)
C26 C25 C5 122.3(2)
C30 C25 C5 122.6(2)
F3 C26 C27 116.7(2)
F3 C26 C25 120.5(2)
C27 C26 C25 122.8(2)
F4 C27 C26 119.8(2)
F4 C27 C28 119.7(2)
C26 C27 C28 120.5(2)
F5 C28 C27 120.2(2)
F5 C28 C29 120.9(2)
C27 C28 C29 118.9(2)
F6 C29 C28 120.2(2)
F6 C29 C30 120.0(2)
C28 C29 C30 119.8(2)
F7 C30 C29 117.1(2)
F7 C30 C25 120.0(2)
C29 C30 C25 122.9(2)
C32 C31 C36 116.5(2)
C32 C31 C10 121.9(2)
C36 C31 C10 121.5(2)
F12 C32 C33 117.6(2)
F12 C32 C31 120.4(2)
C33 C32 C31 122.0(2)
F11 C33 C34 119.5(2)
F11 C33 C32 120.4(3)
C34 C33 C32 120.1(2)
F10 C34 C33 120.3(3)
F10 C34 C35 119.9(3)
C33 C34 C35 119.8(2)
F9 C35 C34 120.2(2)
F9 C35 C36 120.5(2)
C34 C35 C36 119.3(2)
F8 C36 C35 117.8(2)
F8 C36 C31 120.0(2)
C35 C36 C31 122.3(2)
C42 C37 C38 116.4(2)
C42 C37 C15 122.0(2)
C38 C37 C15 121.6(2)
F13 C38 C39 117.8(2)
F13 C38 C37 119.9(2)
C39 C38 C37 122.3(3)
F14 C39 C40 120.4(2)
F14 C39 C38 120.4(3)
C40 C39 C38 119.2(3)
F15 C40 C41 120.5(3)
F15 C40 C39 119.5(3)
C41 C40 C39 120.0(2)
F16 C41 C40 120.4(2)
F16 C41 C42 119.7(3)
C40 C41 C42 119.9(3)
F17 C42 C37 120.0(2)
F17 C42 C41 117.7(2)
C37 C42 C41 122.3(3)
C44 O43 C45 109.0(3)
O43 C44 C47 107.7(4)
O43 C44 H44A 110.2
C47 C44 H44A 110.2
O43 C44 H44B 110.2
C47 C44 H44B 110.2
H44A C44 H44B 108.5
O43 C45 C46 106.2(4)
O43 C45 H45A 110.5
C46 C45 H45A 110.5
O43 C45 H45B 110.5
C46 C45 H45B 110.5
H45A C45 H45B 108.7
C45 C46 C47 104.1(4)
C45 C46 H46A 110.9
C47 C46 H46A 110.9
C45 C46 H46B 110.9
C47 C46 H46B 110.9
H46A C46 H46B 109.0
C44 C47 C46 102.0(5)
C44 C47 H47A 111.4
C46 C47 H47A 111.4
C44 C47 H47B 111.4
C46 C47 H47B 111.4
H47A C47 H47B 109.2

loop_
_geom_bond_atom_site_label_1
_geom_bond_atom_site_label_2
_geom_bond_distance
Sb F2 1.9319(14)
Sb F1 1.9401(14)
Sb N22 1.9708(19)
Sb N23 1.9738(19)
Sb N21 1.9787(19)
Sb N24 1.9792(19)
F3 C26 1.338(3)
F4 C27 1.346(3)
F5 C28 1.331(3)
F6 C29 1.334(3)
F7 C30 1.341(3)
F8 C36 1.331(3)
F9 C35 1.336(3)
F10 C34 1.340(3)
F11 C33 1.340(3)
F12 C32 1.345(3)
F13 C38 1.345(3)
F14 C39 1.335(3)
F15 C40 1.339(3)
F16 C41 1.342(3)
F17 C42 1.340(3)
C1 N21 1.380(3)
C1 C2 1.418(3)
C1 C19 1.436(3)
C2 C3 1.386(3)
C2 H2 0.9500
C3 C4 1.433(3)
C3 H3 0.9500
C4 N21 1.368(3)
C4 C5 1.423(3)
C5 C6 1.418(3)
C5 C25 1.488(3)
C6 N22 1.396(3)
C6 C7 1.437(3)
C7 C8 1.368(3)
C7 H7 0.9500
C8 C9 1.438(3)
C8 H8 0.9500
C9 N22 1.382(3)
C9 C10 1.409(3)
C10 C11 1.425(3)
C10 C31 1.491(3)
C11 N23 1.379(3)
C11 C12 1.427(3)
C12 C13 1.376(3)
C12 H12 0.9500
C13 C14 1.433(3)
C13 H13 0.9500
C14 N23 1.396(3)
C14 C15 1.417(3)
C15 C16 1.417(3)
C15 C37 1.489(3)
C16 N24 1.367(3)
C16 C17 1.426(3)
C17 C18 1.386(3)
C17 H17 0.9500
C18 C19 1.419(3)
C18 H18 0.9500
C19 N24 1.373(3)
C25 C26 1.392(4)
C25 C30 1.401(3)
C26 C27 1.378(3)
C27 C28 1.379(4)
C28 C29 1.380(4)
C29 C30 1.386(4)
C31 C32 1.388(3)
C31 C36 1.390(3)
C32 C33 1.380(4)
C33 C34 1.375(4)
C34 C35 1.378(4)
C35 C36 1.387(3)
C37 C42 1.386(4)
C37 C38 1.393(4)
C38 C39 1.391(4)
C39 C40 1.381(4)
C40 C41 1.374(4)
C41 C42 1.385(4)
O43 C44 1.425(5)
O43 C45 1.439(5)
C44 C47 1.442(7)
C44 H44A 0.9900
C44 H44B 0.9900
C45 C46 1.497(7)
C45 H45A 0.9900
C45 H45B 0.9900
C46 C47 1.546(9)
C46 H46A 0.9900
C46 H46B 0.9900
C47 H47A 0.9900
C47 H47B 0.9900
